data_7059503
loop_
_publ_author_name
'Yan, Jian-Feng'
'Zhu, Gai-Ge'
'Yuan, Ye'
'Lin, Cai-Xia'
'Huang, Shu-Ping'
'Yuan, Yao-Feng'

_publ_section_title
;
 Carborane bridged ferrocenyl conjugated molecules: synthesis, structure,
 electrochemistry and photophysical properties
;
_journal_issue 18
_journal_name_full 'New Journal of Chemistry'
_journal_page_first 7569
_journal_page_last 7576
_journal_paper_doi 10.1039/D0NJ00826E
_journal_volume 44
_journal_year 2020
_chemical_formula_moiety 'C28 H40 B20 Fe2 S'
_chemical_formula_sum 'C28 H40 B20 Fe2 S'
_chemical_formula_weight 736.56
_space_group_IT_number 14
_space_group_name_Hall '-P 2yn'
_space_group_name_H-M_alt 'P 1 21/n 1'
_symmetry_cell_setting monoclinic
_symmetry_space_group_name_H-M 'P 1 21/n 1'
_atom_sites_solution_hydrogens geom
_atom_sites_solution_primary direct
_atom_sites_solution_secondary difmap
_audit_creation_method SHELXL-97
_audit_update_record
;
2020-04-07 deposited with the CCDC.	2020-04-16 downloaded from the CCDC.
;
_cell_angle_alpha 90.00
_cell_angle_beta 95.675(3)
_cell_angle_gamma 90.00
_cell_formula_units_Z 4
_cell_length_a 10.6389(16)
_cell_length_b 25.606(4)
_cell_length_c 13.673(2)
_cell_measurement_reflns_used 4034
_cell_measurement_temperature 296(2)
_cell_measurement_theta_max 24.82
_cell_measurement_theta_min 2.67
_cell_volume 3706.5(10)
_computing_cell_refinement 'Bruker SMART'
_computing_data_collection 'Bruker SMART'
_computing_data_reduction 'Bruker SAINT'
_computing_molecular_graphics 'Bruker SHELXTL'
_computing_publication_material 'Bruker SHELXTL'
_computing_structure_refinement 'Bruker SHELXTL'
_computing_structure_solution 'Bruker SHELXTL'
_diffrn_ambient_temperature 296(2)
_diffrn_detector_area_resol_mean None
_diffrn_measured_fraction_theta_full 0.969
_diffrn_measured_fraction_theta_max 0.969
_diffrn_measurement_device_type 'CCD area detector'
_diffrn_measurement_method 'phi and omega scans'
_diffrn_radiation_monochromator graphite
_diffrn_radiation_source 'fine-focus sealed tube'
_diffrn_radiation_type MoK\a
_diffrn_radiation_wavelength 0.71073
_diffrn_reflns_av_R_equivalents 0.0252
_diffrn_reflns_av_sigmaI/netI 0.0399
_diffrn_reflns_limit_h_max 12
_diffrn_reflns_limit_h_min -12
_diffrn_reflns_limit_k_max 30
_diffrn_reflns_limit_k_min -24
_diffrn_reflns_limit_l_max 16
_diffrn_reflns_limit_l_min -12
_diffrn_reflns_number 12101
_diffrn_reflns_theta_full 24.86
_diffrn_reflns_theta_max 24.86
_diffrn_reflns_theta_min 1.59
_diffrn_standards_decay_% 'not measured'
_diffrn_standards_interval_count 'not measured'
_diffrn_standards_interval_time 'not measured'
_diffrn_standards_number None
_exptl_absorpt_coefficient_mu 0.862
_exptl_absorpt_correction_T_max 0.879
_exptl_absorpt_correction_T_min 0.856
_exptl_absorpt_correction_type multi-scan
_exptl_crystal_colour 'light yellow '
_exptl_crystal_density_diffrn 1.320
_exptl_crystal_density_method 'not measured'
_exptl_crystal_description needle
_exptl_crystal_F_000 1504
_exptl_crystal_size_max 0.30
_exptl_crystal_size_mid 0.15
_exptl_crystal_size_min 0.15
_refine_diff_density_max 0.398
_refine_diff_density_min -0.329
_refine_diff_density_rms 0.055
_refine_ls_extinction_method none
_refine_ls_goodness_of_fit_ref 1.018
_refine_ls_hydrogen_treatment mixed
_refine_ls_matrix_type full
_refine_ls_number_parameters 616
_refine_ls_number_reflns 6442
_refine_ls_number_restraints 0
_refine_ls_restrained_S_all 1.018
_refine_ls_R_factor_all 0.0581
_refine_ls_R_factor_gt 0.0396
_refine_ls_shift/su_max 0.001
_refine_ls_shift/su_mean 0.000
_refine_ls_structure_factor_coef Fsqd
_refine_ls_weighting_details 'calc w=1/[\s^2^(Fo^2^)+(0.0517P)^2^+1.3904P] where P=(Fo^2^+2Fc^2^)/3'
_refine_ls_weighting_scheme calc
_refine_ls_wR_factor_gt 0.0935
_refine_ls_wR_factor_ref 0.1034
_reflns_number_gt 4803
_reflns_number_total 6442
_reflns_threshold_expression >2sigma(I)
_cod_data_source_file d0nj00826e2.cif
_cod_data_source_block 1525182
_cod_depositor_comments
;
The following automatic conversions were performed:

data item '_symmetry_cell_setting' value 'Monoclinic' was changed to
'monoclinic' in accordance with the
/home/data/users/saulius/crontab/automatic-downloads/rss-feeds/RSC/lib/dictionaries/cif_core.dic
dictionary named 'cif_core.dic' version 2.4.2 last updated on
2011-04-26.

Automatic conversion script
Id: cif_fix_values 7556 2019-12-06 15:28:31Z antanas 

 Adding full bibliography for 7059501--7059504.cif.

 Adding full bibliography for 7059501--7059504.cif.
;
_cod_original_sg_symbol_H-M 'P 21/n  '
_cod_database_code 7059503

loop_
_symmetry_equiv_pos_as_xyz
'x, y, z'
'-x+1/2, y+1/2, -z+1/2'
'-x, -y, -z'
'x-1/2, -y-1/2, z-1/2'

loop_
_atom_site_label
_atom_site_type_symbol
_atom_site_fract_x
_atom_site_fract_y
_atom_site_fract_z
_atom_site_U_iso_or_equiv
_atom_site_adp_type
_atom_site_occupancy
_atom_site_symmetry_multiplicity
_atom_site_calc_flag
_atom_site_refinement_flags
_atom_site_disorder_assembly
_atom_site_disorder_group
Fe1 Fe 0.29027(3) 0.026572(16) 0.75602(3) 0.04212(13) Uani 1 1 d . . .
Fe2 Fe -0.01329(4) 0.260178(18) 0.51653(3) 0.04555(14) Uani 1 1 d . . .
S1 S -0.23439(7) 0.05816(3) 0.60996(5) 0.03974(18) Uani 1 1 d . . .
C6 C -0.2874(2) 0.11799(10) 0.64621(18) 0.0323(6) Uani 1 1 d . . .
C9 C -0.1451(2) 0.20971(10) 0.55915(17) 0.0310(6) Uani 1 1 d . . .
C3 C -0.1876(2) 0.04058(10) 0.72870(18) 0.0314(6) Uani 1 1 d . . .
C19 C 0.0991(2) 0.01817(10) 0.73602(19) 0.0330(6) Uani 1 1 d . . .
C1 C 0.0185(2) -0.02589(10) 0.76183(18) 0.0316(6) Uani 1 1 d . . .
C10 C -0.0923(3) 0.23912(13) 0.6400(2) 0.0435(7) Uani 1 1 d . . .
C5 C -0.2662(3) 0.12320(12) 0.7447(2) 0.0450(7) Uani 1 1 d . . .
C2 C -0.1426(2) -0.01316(10) 0.75312(18) 0.0328(6) Uani 1 1 d . . .
C8 C -0.2811(2) 0.20465(10) 0.52554(18) 0.0320(6) Uani 1 1 d . . .
C20 C 0.1503(3) 0.02347(13) 0.6435(2) 0.0440(7) Uani 1 1 d . . .
C23 C 0.1320(3) 0.06394(12) 0.7910(2) 0.0439(7) Uani 1 1 d . . .
C13 C -0.0447(3) 0.18186(12) 0.5214(2) 0.0447(7) Uani 1 1 d . . .
C21 C 0.2134(3) 0.07203(14) 0.6434(3) 0.0564(9) Uani 1 1 d . . .
C22 C 0.2012(3) 0.09655(13) 0.7329(3) 0.0560(9) Uani 1 1 d . . .
C7 C -0.3591(2) 0.15284(10) 0.57540(18) 0.0325(6) Uani 1 1 d . . .
C11 C 0.0387(3) 0.22997(15) 0.6512(2) 0.0525(8) Uani 1 1 d . . .
C12 C 0.0679(3) 0.19519(13) 0.5789(3) 0.0506(8) Uani 1 1 d . . .
B16 B -0.3268(3) 0.15051(13) 0.4547(2) 0.0384(7) Uani 1 1 d . . .
B14 B -0.3826(3) 0.25584(13) 0.5067(2) 0.0399(7) Uani 1 1 d . . .
C4 C -0.2094(3) 0.07931(12) 0.7919(2) 0.0456(7) Uani 1 1 d . . .
B1 B -0.0818(3) -0.04978(12) 0.6647(2) 0.0338(7) Uani 1 1 d . . .
B6 B -0.2260(3) -0.06732(13) 0.7114(3) 0.0428(8) Uani 1 1 d . . .
B4 B -0.0598(3) -0.02143(14) 0.8661(2) 0.0396(7) Uani 1 1 d . . .
B13 B -0.3857(3) 0.21590(12) 0.6123(2) 0.0342(7) Uani 1 1 d . . .
B3 B 0.0540(3) -0.07051(14) 0.8523(3) 0.0434(8) Uani 1 1 d . . .
B5 B -0.2117(3) -0.04912(14) 0.8379(3) 0.0455(8) Uani 1 1 d . . .
B12 B -0.5111(3) 0.16995(14) 0.5897(3) 0.0424(8) Uani 1 1 d . . .
B15 B -0.3453(3) 0.21502(14) 0.4082(2) 0.0442(8) Uani 1 1 d . . .
B2 B 0.0411(3) -0.08815(13) 0.7262(3) 0.0398(7) Uani 1 1 d . . .
B11 B -0.4748(3) 0.12939(14) 0.4912(3) 0.0449(8) Uani 1 1 d . . .
B19 B -0.5287(3) 0.23442(14) 0.5448(3) 0.0458(8) Uani 1 1 d . . .
B18 B -0.5827(3) 0.18122(16) 0.4692(3) 0.0533(9) Uani 1 1 d . . .
B17 B -0.4685(3) 0.16858(15) 0.3853(3) 0.0504(9) Uani 1 1 d . . .
C26 C 0.3800(4) -0.0392(2) 0.8084(5) 0.0899(15) Uani 1 1 d . . .
C24 C 0.4578(4) 0.0413(2) 0.8337(5) 0.096(2) Uani 1 1 d . . .
B7 B -0.1102(3) -0.11526(13) 0.6957(3) 0.0458(8) Uani 1 1 d . . .
B10 B -0.1905(4) -0.11498(15) 0.8039(3) 0.0536(9) Uani 1 1 d . . .
B20 B -0.5048(3) 0.23388(15) 0.4183(3) 0.0507(9) Uani 1 1 d . . .
C14 C -0.0083(6) 0.2826(3) 0.3736(4) 0.1007(17) Uani 1 1 d . . .
B9 B -0.0902(4) -0.08665(15) 0.8993(3) 0.0529(9) Uani 1 1 d . . .
B8 B -0.0272(4) -0.12837(15) 0.8122(3) 0.0519(9) Uani 1 1 d . . .
C28 C 0.4770(3) 0.02516(18) 0.7401(4) 0.0776(12) Uani 1 1 d . . .
C27 C 0.4296(4) -0.02412(18) 0.7261(4) 0.0824(13) Uani 1 1 d . . .
C15 C -0.0887(5) 0.3145(3) 0.4209(5) 0.105(2) Uani 1 1 d . . .
C25 C 0.3937(4) -0.0005(3) 0.8780(4) 0.111(2) Uani 1 1 d . . .
H25 H 0.3686 -0.0018 0.9450 0.133 Uiso 1 1 calc R . .
C18 C 0.1109(5) 0.2875(3) 0.4260(6) 0.108(2) Uani 1 1 d . . .
C16 C -0.0204(8) 0.3384(2) 0.4988(6) 0.113(2) Uani 1 1 d . . .
C17 C 0.1043(6) 0.3208(3) 0.5005(6) 0.109(2) Uani 1 1 d . . .
H13A H -0.346(2) 0.2295(10) 0.6838(18) 0.034(7) Uiso 1 1 d . . .
H1 H -0.079(2) -0.0316(9) 0.5913(18) 0.029(6) Uiso 1 1 d . . .
H16 H -0.256(2) 0.1247(10) 0.4375(18) 0.038(7) Uiso 1 1 d . . .
H4A H -0.041(3) 0.0115(11) 0.910(2) 0.043(8) Uiso 1 1 d . . .
H15 H -0.282(3) 0.2274(11) 0.357(2) 0.047(8) Uiso 1 1 d . . .
H20A H -0.552(3) 0.2619(11) 0.367(2) 0.048(8) Uiso 1 1 d . . .
H12A H -0.548(2) 0.1542(10) 0.6517(19) 0.035(7) Uiso 1 1 d . . .
H7 H -0.125(3) -0.1454(11) 0.637(2) 0.047(8) Uiso 1 1 d . . .
H11 H 0.092(3) 0.2449(12) 0.695(2) 0.049(9) Uiso 1 1 d . . .
H10A H -0.260(3) -0.1419(14) 0.814(2) 0.074(10) Uiso 1 1 d . . .
H11A H -0.493(3) 0.0885(12) 0.494(2) 0.055(9) Uiso 1 1 d . . .
H6 H -0.309(3) -0.0610(11) 0.665(2) 0.045(8) Uiso 1 1 d . . .
H10 H -0.134(3) 0.2609(11) 0.678(2) 0.043(8) Uiso 1 1 d . . .
H5A H -0.291(3) -0.0324(12) 0.869(2) 0.056(9) Uiso 1 1 d . . .
H19 H -0.590(3) 0.2607(12) 0.581(2) 0.054(9) Uiso 1 1 d . . .
H2 H 0.126(3) -0.0948(11) 0.6904(19) 0.041(7) Uiso 1 1 d . . .
H3 H 0.144(3) -0.0669(12) 0.897(2) 0.056(9) Uiso 1 1 d . . .
H23 H 0.113(3) 0.0700(11) 0.851(2) 0.038(8) Uiso 1 1 d . . .
H20 H 0.139(3) 0.0001(11) 0.591(2) 0.045(8) Uiso 1 1 d . . .
H13 H -0.057(3) 0.1605(12) 0.466(2) 0.051(9) Uiso 1 1 d . . .
H14 H -0.341(3) 0.2916(11) 0.5172(19) 0.040(7) Uiso 1 1 d . . .
H5 H -0.289(3) 0.1522(12) 0.777(2) 0.047(8) Uiso 1 1 d . . .
H17 H -0.489(3) 0.1540(11) 0.314(2) 0.047(8) Uiso 1 1 d . . .
H22 H 0.234(3) 0.1260(14) 0.749(2) 0.059(10) Uiso 1 1 d . . .
H4 H -0.192(3) 0.0744(11) 0.858(2) 0.046(8) Uiso 1 1 d . . .
H8 H 0.016(3) -0.1659(13) 0.833(2) 0.065(9) Uiso 1 1 d . . .
H12 H 0.147(3) 0.1838(13) 0.566(2) 0.062(10) Uiso 1 1 d . . .
H21 H 0.257(3) 0.0821(14) 0.589(3) 0.074(11) Uiso 1 1 d . . .
H9 H -0.090(3) -0.0955(13) 0.975(3) 0.073(10) Uiso 1 1 d . . .
H18 H -0.684(3) 0.1730(12) 0.451(2) 0.065(9) Uiso 1 1 d . . .
H15A H -0.165(5) 0.3200(18) 0.407(3) 0.106(17) Uiso 1 1 d . . .
H28 H 0.513(4) 0.0468(17) 0.688(3) 0.097(14) Uiso 1 1 d . . .
H14A H -0.031(5) 0.258(2) 0.312(4) 0.14(2) Uiso 1 1 d . . .
H24 H 0.482(4) 0.0696(18) 0.850(3) 0.092(16) Uiso 1 1 d . . .
H26 H 0.342(5) -0.074(2) 0.813(4) 0.121(18) Uiso 1 1 d . . .
H18A H 0.179(5) 0.264(2) 0.411(4) 0.124(19) Uiso 1 1 d . . .
H17A H 0.160(5) 0.331(2) 0.556(4) 0.13(2) Uiso 1 1 d . . .
H27 H 0.422(5) -0.040(2) 0.659(4) 0.127(19) Uiso 1 1 d . . .
H16A H -0.027(5) 0.3538(18) 0.547(3) 0.078(18) Uiso 1 1 d . . .

loop_
_atom_site_aniso_label
_atom_site_aniso_U_11
_atom_site_aniso_U_22
_atom_site_aniso_U_33
_atom_site_aniso_U_23
_atom_site_aniso_U_13
_atom_site_aniso_U_12
Fe1 0.0308(2) 0.0380(2) 0.0574(3) -0.00278(19) 0.00320(18) -0.00229(18)
Fe2 0.0437(2) 0.0440(3) 0.0501(3) 0.0156(2) 0.01052(19) -0.0032(2)
S1 0.0535(4) 0.0342(4) 0.0321(4) -0.0059(3) 0.0071(3) 0.0088(3)
C6 0.0336(13) 0.0270(14) 0.0376(15) -0.0036(11) 0.0101(11) -0.0019(11)
C9 0.0362(13) 0.0303(14) 0.0274(13) 0.0062(11) 0.0086(10) 0.0012(11)
C3 0.0288(12) 0.0332(15) 0.0332(14) -0.0057(11) 0.0082(10) -0.0020(11)
C19 0.0286(13) 0.0312(14) 0.0384(14) 0.0011(12) 0.0000(11) -0.0001(11)
C1 0.0289(12) 0.0329(15) 0.0334(14) -0.0002(11) 0.0052(10) 0.0007(11)
C10 0.0433(16) 0.0543(19) 0.0339(15) -0.0053(14) 0.0083(13) -0.0026(15)
C5 0.0623(19) 0.0347(17) 0.0384(16) -0.0111(13) 0.0073(14) 0.0081(15)
C2 0.0314(13) 0.0348(15) 0.0332(14) -0.0052(12) 0.0087(11) -0.0019(11)
C8 0.0395(14) 0.0294(14) 0.0282(13) -0.0011(11) 0.0084(11) 0.0033(11)
C20 0.0414(16) 0.0521(19) 0.0387(16) 0.0035(15) 0.0055(13) -0.0139(14)
C23 0.0387(15) 0.0387(17) 0.0545(19) -0.0068(15) 0.0059(14) 0.0030(13)
C13 0.0440(16) 0.0411(18) 0.0510(18) -0.0018(15) 0.0142(14) 0.0014(14)
C21 0.0506(18) 0.056(2) 0.063(2) 0.0191(18) 0.0090(16) -0.0123(16)
C22 0.0461(18) 0.0332(18) 0.088(3) 0.0032(18) 0.0040(17) -0.0069(15)
C7 0.0342(13) 0.0294(14) 0.0350(14) -0.0073(11) 0.0090(11) -0.0015(11)
C11 0.0430(17) 0.073(2) 0.0395(17) 0.0068(17) -0.0040(14) -0.0095(17)
C12 0.0345(16) 0.052(2) 0.067(2) 0.0190(17) 0.0097(15) 0.0040(14)
B16 0.0429(17) 0.0392(19) 0.0333(17) -0.0091(14) 0.0050(13) 0.0045(15)
B14 0.0427(17) 0.0340(18) 0.0427(18) -0.0009(15) 0.0027(14) 0.0062(15)
C4 0.0589(18) 0.0458(18) 0.0320(16) -0.0027(14) 0.0036(14) 0.0084(15)
B1 0.0324(15) 0.0360(17) 0.0333(16) -0.0068(14) 0.0052(12) -0.0025(13)
B6 0.0367(17) 0.0375(19) 0.055(2) -0.0062(16) 0.0082(15) -0.0070(15)
B4 0.0501(19) 0.0392(19) 0.0302(16) 0.0024(14) 0.0080(14) -0.0010(15)
B13 0.0352(15) 0.0311(17) 0.0376(17) -0.0061(13) 0.0094(13) 0.0018(13)
B3 0.0479(19) 0.0397(19) 0.0422(19) 0.0085(15) 0.0034(15) 0.0021(15)
B5 0.0457(19) 0.043(2) 0.051(2) 0.0048(16) 0.0213(16) -0.0047(16)
B12 0.0364(16) 0.043(2) 0.049(2) -0.0100(16) 0.0118(15) -0.0021(15)
B15 0.0476(19) 0.050(2) 0.0338(17) 0.0019(15) -0.0002(15) 0.0103(17)
B2 0.0374(17) 0.0326(18) 0.0497(19) -0.0028(15) 0.0062(15) 0.0017(14)
B11 0.0417(17) 0.043(2) 0.050(2) -0.0167(16) 0.0003(15) -0.0024(16)
B19 0.0393(17) 0.044(2) 0.054(2) -0.0098(17) 0.0051(15) 0.0079(16)
B18 0.0408(19) 0.054(2) 0.064(2) -0.0163(19) -0.0001(17) 0.0072(17)
B17 0.052(2) 0.056(2) 0.0404(19) -0.0133(17) -0.0076(16) 0.0064(18)
C26 0.050(2) 0.077(3) 0.141(5) 0.036(3) -0.002(3) 0.015(2)
C24 0.042(2) 0.087(4) 0.151(5) -0.058(4) -0.032(3) 0.012(2)
B7 0.0446(18) 0.0340(19) 0.059(2) -0.0073(16) 0.0085(16) -0.0041(15)
B10 0.055(2) 0.038(2) 0.070(3) 0.0067(18) 0.0203(19) -0.0129(18)
B20 0.051(2) 0.052(2) 0.047(2) -0.0068(17) -0.0082(16) 0.0126(18)
C14 0.109(4) 0.121(5) 0.076(3) 0.055(3) 0.029(3) -0.011(4)
B9 0.064(2) 0.048(2) 0.049(2) 0.0149(17) 0.0188(18) -0.0003(18)
B8 0.057(2) 0.036(2) 0.064(2) 0.0105(17) 0.0113(18) 0.0012(17)
C28 0.0355(18) 0.073(3) 0.127(4) 0.001(3) 0.020(2) 0.0012(18)
C27 0.053(2) 0.071(3) 0.122(4) -0.026(3) 0.004(3) 0.018(2)
C15 0.069(3) 0.106(4) 0.139(5) 0.097(4) 0.006(4) -0.003(3)
C25 0.055(3) 0.204(7) 0.071(3) 0.024(4) -0.006(2) 0.051(4)
C18 0.076(3) 0.120(5) 0.138(5) 0.077(4) 0.054(4) 0.005(4)
C16 0.155(7) 0.047(3) 0.142(7) 0.033(4) 0.037(6) 0.003(4)
C17 0.098(4) 0.080(4) 0.147(6) 0.049(4) 0.003(4) -0.039(4)

loop_
_atom_type_symbol
_atom_type_description
_atom_type_scat_dispersion_real
_atom_type_scat_dispersion_imag
_atom_type_scat_source
C C 0.0033 0.0016 'International Tables Vol C Tables 4.2.6.8 and 6.1.1.4'
H H 0.0000 0.0000 'International Tables Vol C Tables 4.2.6.8 and 6.1.1.4'
B B 0.0013 0.0007 'International Tables Vol C Tables 4.2.6.8 and 6.1.1.4'
Fe Fe 0.3463 0.8444 'International Tables Vol C Tables 4.2.6.8 and 6.1.1.4'
S S 0.1246 0.1234 'International Tables Vol C Tables 4.2.6.8 and 6.1.1.4'

loop_
_geom_angle_atom_site_label_1
_geom_angle_atom_site_label_2
_geom_angle_atom_site_label_3
_geom_angle
_geom_angle_site_symmetry_1
_geom_angle_site_symmetry_3
_geom_angle_publ_flag
C25 Fe1 C24 41.5(2) . . ?
C25 Fe1 C28 67.9(2) . . ?
C24 Fe1 C28 40.0(2) . . ?
C25 Fe1 C26 39.5(2) . . ?
C24 Fe1 C26 67.0(2) . . ?
C28 Fe1 C26 65.8(2) . . ?
C25 Fe1 C20 155.0(3) . . ?
C24 Fe1 C20 161.4(2) . . ?
C28 Fe1 C20 124.87(18) . . ?
C26 Fe1 C20 121.2(2) . . ?
C25 Fe1 C23 111.21(17) . . ?
C24 Fe1 C23 119.77(17) . . ?
C28 Fe1 C23 151.57(16) . . ?
C26 Fe1 C23 132.7(2) . . ?
C20 Fe1 C23 68.61(13) . . ?
C25 Fe1 C21 164.2(3) . . ?
C24 Fe1 C21 124.0(2) . . ?
C28 Fe1 C21 104.75(18) . . ?
C26 Fe1 C21 151.7(2) . . ?
C20 Fe1 C21 40.63(13) . . ?
C23 Fe1 C21 68.21(14) . . ?
C25 Fe1 C19 121.88(19) . . ?
C24 Fe1 C19 155.3(2) . . ?
C28 Fe1 C19 164.42(17) . . ?
C26 Fe1 C19 112.86(16) . . ?
C20 Fe1 C19 41.20(11) . . ?
C23 Fe1 C19 40.76(11) . . ?
C21 Fe1 C19 68.75(12) . . ?
C25 Fe1 C22 129.4(3) . . ?
C24 Fe1 C22 106.85(19) . . ?
C28 Fe1 C22 116.50(16) . . ?
C26 Fe1 C22 168.3(2) . . ?
C20 Fe1 C22 67.82(14) . . ?
C23 Fe1 C22 40.52(13) . . ?
C21 Fe1 C22 39.98(15) . . ?
C19 Fe1 C22 68.24(12) . . ?
C25 Fe1 C27 66.5(2) . . ?
C24 Fe1 C27 66.65(19) . . ?
C28 Fe1 C27 39.28(17) . . ?
C26 Fe1 C27 38.6(2) . . ?
C20 Fe1 C27 108.38(18) . . ?
C23 Fe1 C27 168.57(17) . . ?
C21 Fe1 C27 117.2(2) . . ?
C19 Fe1 C27 129.86(15) . . ?
C22 Fe1 C27 149.8(2) . . ?
C17 Fe2 C16 40.6(3) . . ?
C17 Fe2 C15 67.1(3) . . ?
C16 Fe2 C15 39.8(3) . . ?
C17 Fe2 C11 106.0(2) . . ?
C16 Fe2 C11 119.5(3) . . ?
C15 Fe2 C11 155.2(3) . . ?
C17 Fe2 C18 38.6(2) . . ?
C16 Fe2 C18 66.6(3) . . ?
C15 Fe2 C18 66.9(2) . . ?
C11 Fe2 C18 123.6(2) . . ?
C17 Fe2 C12 115.8(2) . . ?
C16 Fe2 C12 151.2(3) . . ?
C15 Fe2 C12 164.7(3) . . ?
C11 Fe2 C12 40.13(14) . . ?
C18 Fe2 C12 105.3(2) . . ?
C17 Fe2 C10 127.3(3) . . ?
C16 Fe2 C10 110.5(2) . . ?
C15 Fe2 C10 123.4(2) . . ?
C11 Fe2 C10 40.60(12) . . ?
C18 Fe2 C10 161.7(3) . . ?
C12 Fe2 C10 68.06(13) . . ?
C17 Fe2 C9 166.3(3) . . ?
C16 Fe2 C9 130.3(2) . . ?
C15 Fe2 C9 112.42(17) . . ?
C11 Fe2 C9 68.31(12) . . ?
C18 Fe2 C9 154.9(3) . . ?
C12 Fe2 C9 68.57(11) . . ?
C10 Fe2 C9 40.51(11) . . ?
C17 Fe2 C13 150.0(3) . . ?
C16 Fe2 C13 167.8(3) . . ?
C15 Fe2 C13 130.0(3) . . ?
C11 Fe2 C13 67.94(14) . . ?
C18 Fe2 C13 118.7(3) . . ?
C12 Fe2 C13 40.60(13) . . ?
C10 Fe2 C13 68.20(13) . . ?
C9 Fe2 C13 40.95(10) . . ?
C17 Fe2 C14 66.7(3) . . ?
C16 Fe2 C14 67.1(3) . . ?
C15 Fe2 C14 40.0(2) . . ?
C11 Fe2 C14 161.4(2) . . ?
C18 Fe2 C14 40.3(2) . . ?
C12 Fe2 C14 125.7(2) . . ?
C10 Fe2 C14 157.2(2) . . ?
C9 Fe2 C14 122.44(19) . . ?
C13 Fe2 C14 109.1(2) . . ?
C3 S1 C6 91.94(12) . . ?
C5 C6 C7 128.3(2) . . ?
C5 C6 S1 110.4(2) . . ?
C7 C6 S1 120.85(18) . . ?
C10 C9 C13 107.3(2) . . ?
C10 C9 C8 126.4(2) . . ?
C13 C9 C8 126.1(2) . . ?
C10 C9 Fe2 69.63(16) . . ?
C13 C9 Fe2 69.55(16) . . ?
C8 C9 Fe2 130.33(18) . . ?
C4 C3 C2 127.5(2) . . ?
C4 C3 S1 111.2(2) . . ?
C2 C3 S1 120.97(18) . . ?
C23 C19 C20 107.1(3) . . ?
C23 C19 C1 128.4(2) . . ?
C20 C19 C1 124.2(2) . . ?
C23 C19 Fe1 69.55(15) . . ?
C20 C19 Fe1 69.32(15) . . ?
C1 C19 Fe1 130.01(18) . . ?
C19 C1 B2 123.2(2) . . ?
C19 C1 B3 126.4(2) . . ?
B2 C1 B3 63.12(19) . . ?
C19 C1 B4 119.0(2) . . ?
B2 C1 B4 113.2(2) . . ?
B3 C1 B4 62.18(18) . . ?
C19 C1 B1 114.5(2) . . ?
B2 C1 B1 62.64(18) . . ?
B3 C1 B1 113.4(2) . . ?
B4 C1 B1 110.3(2) . . ?
C19 C1 C2 115.6(2) . . ?
B2 C1 C2 108.9(2) . . ?
B3 C1 C2 108.9(2) . . ?
B4 C1 C2 59.38(16) . . ?
B1 C1 C2 58.97(15) . . ?
C11 C10 C9 108.1(3) . . ?
C11 C10 Fe2 69.36(17) . . ?
C9 C10 Fe2 69.86(15) . . ?
C6 C5 C4 113.6(3) . . ?
C3 C2 B5 120.2(2) . . ?
C3 C2 B1 119.1(2) . . ?
B5 C2 B1 113.8(2) . . ?
C3 C2 B6 122.1(2) . . ?
B5 C2 B6 62.95(19) . . ?
B1 C2 B6 62.56(17) . . ?
C3 C2 B4 116.3(2) . . ?
B5 C2 B4 62.47(19) . . ?
B1 C2 B4 111.9(2) . . ?
B6 C2 B4 113.8(2) . . ?
C3 C2 C1 118.9(2) . . ?
B5 C2 C1 109.9(2) . . ?
B1 C2 C1 60.33(15) . . ?
B6 C2 C1 110.2(2) . . ?
B4 C2 C1 59.95(16) . . ?
C9 C8 B15 124.6(2) . . ?
C9 C8 B14 124.5(2) . . ?
B15 C8 B14 63.09(18) . . ?
C9 C8 B13 116.6(2) . . ?
B15 C8 B13 113.3(2) . . ?
B14 C8 B13 62.21(17) . . ?
C9 C8 B16 117.0(2) . . ?
B15 C8 B16 62.20(18) . . ?
B14 C8 B16 113.1(2) . . ?
B13 C8 B16 110.7(2) . . ?
C9 C8 C7 115.7(2) . . ?
B15 C8 C7 109.0(2) . . ?
B14 C8 C7 109.1(2) . . ?
B13 C8 C7 59.61(15) . . ?
B16 C8 C7 59.38(16) . . ?
C21 C20 C19 107.8(3) . . ?
C21 C20 Fe1 69.77(18) . . ?
C19 C20 Fe1 69.48(15) . . ?
C22 C23 C19 107.8(3) . . ?
C22 C23 Fe1 69.84(18) . . ?
C19 C23 Fe1 69.69(16) . . ?
C12 C13 C9 107.7(3) . . ?
C12 C13 Fe2 69.27(18) . . ?
C9 C13 Fe2 69.50(16) . . ?
C22 C21 C20 108.1(3) . . ?
C22 C21 Fe1 70.0(2) . . ?
C20 C21 Fe1 69.60(18) . . ?
C21 C22 C23 109.1(3) . . ?
C21 C22 Fe1 70.0(2) . . ?
C23 C22 Fe1 69.64(18) . . ?
C6 C7 B12 121.0(2) . . ?
C6 C7 B11 121.4(2) . . ?
B12 C7 B11 62.59(18) . . ?
C6 C7 B16 118.0(2) . . ?
B12 C7 B16 113.6(2) . . ?
B11 C7 B16 62.63(18) . . ?
C6 C7 B13 117.7(2) . . ?
B12 C7 B13 62.63(17) . . ?
B11 C7 B13 113.4(2) . . ?
B16 C7 B13 111.6(2) . . ?
C6 C7 C8 118.9(2) . . ?
B12 C7 C8 110.1(2) . . ?
B11 C7 C8 110.1(2) . . ?
B16 C7 C8 60.13(16) . . ?
B13 C7 C8 59.90(15) . . ?
C12 C11 C10 108.6(3) . . ?
C12 C11 Fe2 70.00(18) . . ?
C10 C11 Fe2 70.04(17) . . ?
C11 C12 C13 108.3(3) . . ?
C11 C12 Fe2 69.88(19) . . ?
C13 C12 Fe2 70.13(18) . . ?
C7 B16 C8 60.49(15) . . ?
C7 B16 B17 105.4(2) . . ?
C8 B16 B17 105.6(2) . . ?
C7 B16 B15 106.6(2) . . ?
C8 B16 B15 58.01(17) . . ?
B17 B16 B15 60.3(2) . . ?
C7 B16 B11 58.39(17) . . ?
C8 B16 B11 107.0(2) . . ?
B17 B16 B11 59.8(2) . . ?
B15 B16 B11 108.2(2) . . ?
C8 B14 B13 59.65(16) . . ?
C8 B14 B19 106.2(2) . . ?
B13 B14 B19 59.67(19) . . ?
C8 B14 B20 105.7(2) . . ?
B13 B14 B20 107.5(2) . . ?
B19 B14 B20 59.9(2) . . ?
C8 B14 B15 58.43(17) . . ?
B13 B14 B15 107.5(2) . . ?
B19 B14 B15 107.9(2) . . ?
B20 B14 B15 60.19(19) . . ?
C3 C4 C5 112.9(3) . . ?
C2 B1 C1 60.71(15) . . ?
C2 B1 B7 105.5(2) . . ?
C1 B1 B7 105.0(2) . . ?
C2 B1 B6 58.89(16) . . ?
C1 B1 B6 107.6(2) . . ?
B7 B1 B6 59.92(19) . . ?
C2 B1 B2 106.3(2) . . ?
C1 B1 B2 57.59(16) . . ?
B7 B1 B2 59.77(19) . . ?
B6 B1 B2 108.1(2) . . ?
C2 B6 B7 105.0(2) . . ?
C2 B6 B10 104.7(2) . . ?
B7 B6 B10 60.4(2) . . ?
C2 B6 B1 58.55(16) . . ?
B7 B6 B1 59.67(18) . . ?
B10 B6 B1 107.5(2) . . ?
C2 B6 B5 58.24(17) . . ?
B7 B6 B5 107.8(3) . . ?
B10 B6 B5 59.7(2) . . ?
B1 B6 B5 106.8(2) . . ?
C2 B4 C1 60.67(15) . . ?
C2 B4 B3 106.7(2) . . ?
C1 B4 B3 58.19(17) . . ?
C2 B4 B9 104.9(2) . . ?
C1 B4 B9 105.4(2) . . ?
B3 B4 B9 60.1(2) . . ?
C2 B4 B5 58.43(18) . . ?
C1 B4 B5 107.3(2) . . ?
B3 B4 B5 108.2(3) . . ?
B9 B4 B5 59.5(2) . . ?
C7 B13 C8 60.49(15) . . ?
C7 B13 B19 104.9(2) . . ?
C8 B13 B19 105.4(2) . . ?
C7 B13 B14 106.6(2) . . ?
C8 B13 B14 58.14(16) . . ?
B19 B13 B14 60.22(19) . . ?
C7 B13 B12 58.17(17) . . ?
C8 B13 B12 107.0(2) . . ?
B19 B13 B12 59.69(19) . . ?
B14 B13 B12 108.3(2) . . ?
C1 B3 B4 59.63(17) . . ?
C1 B3 B9 106.4(2) . . ?
B4 B3 B9 60.0(2) . . ?
C1 B3 B2 58.22(17) . . ?
B4 B3 B2 107.3(2) . . ?
B9 B3 B2 107.9(3) . . ?
C1 B3 B8 105.7(2) . . ?
B4 B3 B8 108.0(3) . . ?
B9 B3 B8 60.3(2) . . ?
B2 B3 B8 59.9(2) . . ?
C2 B5 B9 106.0(2) . . ?
C2 B5 B10 105.2(2) . . ?
B9 B5 B10 59.8(2) . . ?
C2 B5 B4 59.10(17) . . ?
B9 B5 B4 60.2(2) . . ?
B10 B5 B4 107.5(3) . . ?
C2 B5 B6 58.81(17) . . ?
B9 B5 B6 108.0(3) . . ?
B10 B5 B6 59.8(2) . . ?
B4 B5 B6 107.7(2) . . ?
C7 B12 B19 105.7(2) . . ?
C7 B12 B18 105.2(2) . . ?
B19 B12 B18 60.1(2) . . ?
C7 B12 B11 58.82(17) . . ?
B19 B12 B11 107.9(3) . . ?
B18 B12 B11 59.6(2) . . ?
C7 B12 B13 59.20(16) . . ?
B19 B12 B13 59.66(19) . . ?
B18 B12 B13 107.4(3) . . ?
B11 B12 B13 107.6(2) . . ?
C8 B15 B16 59.79(17) . . ?
C8 B15 B17 106.4(2) . . ?
B16 B15 B17 59.6(2) . . ?
C8 B15 B14 58.48(17) . . ?
B16 B15 B14 107.5(2) . . ?
B17 B15 B14 108.1(2) . . ?
C8 B15 B20 105.4(2) . . ?
B16 B15 B20 107.3(3) . . ?
B17 B15 B20 60.2(2) . . ?
B14 B15 B20 59.80(19) . . ?
C1 B2 B7 106.6(2) . . ?
C1 B2 B8 106.1(2) . . ?
B7 B2 B8 60.3(2) . . ?
C1 B2 B3 58.65(17) . . ?
B7 B2 B3 108.2(2) . . ?
B8 B2 B3 60.0(2) . . ?
C1 B2 B1 59.77(16) . . ?
B7 B2 B1 59.65(18) . . ?
B8 B2 B1 107.7(2) . . ?
B3 B2 B1 107.5(2) . . ?
C7 B11 B18 105.3(2) . . ?
C7 B11 B17 105.6(2) . . ?
B18 B11 B17 60.6(2) . . ?
C7 B11 B12 58.59(17) . . ?
B18 B11 B12 60.1(2) . . ?
B17 B11 B12 108.6(3) . . ?
C7 B11 B16 58.98(17) . . ?
B18 B11 B16 107.6(3) . . ?
B17 B11 B16 59.53(19) . . ?
B12 B11 B16 107.4(2) . . ?
B13 B19 B12 60.65(19) . . ?
B13 B19 B18 108.1(2) . . ?
B12 B19 B18 60.0(2) . . ?
B13 B19 B20 108.0(2) . . ?
B12 B19 B20 108.1(2) . . ?
B18 B19 B20 59.6(2) . . ?
B13 B19 B14 60.10(18) . . ?
B12 B19 B14 109.0(2) . . ?
B18 B19 B14 108.0(2) . . ?
B20 B19 B14 60.1(2) . . ?
B11 B18 B20 108.7(3) . . ?
B11 B18 B12 60.3(2) . . ?
B20 B18 B12 108.5(3) . . ?
B11 B18 B19 108.2(2) . . ?
B20 B18 B19 60.2(2) . . ?
B12 B18 B19 59.8(2) . . ?
B11 B18 B17 59.9(2) . . ?
B20 B18 B17 60.5(2) . . ?
B12 B18 B17 108.2(2) . . ?
B19 B18 B17 108.3(3) . . ?
B16 B17 B11 60.64(19) . . ?
B16 B17 B15 60.19(19) . . ?
B11 B17 B15 108.8(2) . . ?
B16 B17 B18 107.6(2) . . ?
B11 B17 B18 59.5(2) . . ?
B15 B17 B18 107.7(2) . . ?
B16 B17 B20 107.7(2) . . ?
B11 B17 B20 107.3(2) . . ?
B15 B17 B20 60.1(2) . . ?
B18 B17 B20 59.2(2) . . ?
C27 C26 C25 110.5(5) . . ?
C27 C26 Fe1 71.2(3) . . ?
C25 C26 Fe1 70.1(3) . . ?
C28 C24 C25 106.7(4) . . ?
C28 C24 Fe1 70.1(2) . . ?
C25 C24 Fe1 69.6(2) . . ?
B1 B7 B2 60.58(18) . . ?
B1 B7 B6 60.41(18) . . ?
B2 B7 B6 109.2(2) . . ?
B1 B7 B8 108.3(2) . . ?
B2 B7 B8 60.1(2) . . ?
B6 B7 B8 108.2(3) . . ?
B1 B7 B10 107.7(2) . . ?
B2 B7 B10 107.6(3) . . ?
B6 B7 B10 59.9(2) . . ?
B8 B7 B10 59.4(2) . . ?
B9 B10 B8 60.7(2) . . ?
B9 B10 B5 59.7(2) . . ?
B8 B10 B5 108.6(3) . . ?
B9 B10 B6 108.5(3) . . ?
B8 B10 B6 108.6(2) . . ?
B5 B10 B6 60.5(2) . . ?
B9 B10 B7 108.2(3) . . ?
B8 B10 B7 60.2(2) . . ?
B5 B10 B7 107.8(2) . . ?
B6 B10 B7 59.7(2) . . ?
B18 B20 B19 60.1(2) . . ?
B18 B20 B14 108.4(3) . . ?
B19 B20 B14 60.01(19) . . ?
B18 B20 B15 108.2(3) . . ?
B19 B20 B15 107.9(2) . . ?
B14 B20 B15 60.02(19) . . ?
B18 B20 B17 60.3(2) . . ?
B19 B20 B17 108.1(3) . . ?
B14 B20 B17 107.9(2) . . ?
B15 B20 B17 59.7(2) . . ?
C15 C14 C18 106.1(6) . . ?
C15 C14 Fe2 69.1(3) . . ?
C18 C14 Fe2 69.1(3) . . ?
B5 B9 B10 60.5(2) . . ?
B5 B9 B4 60.4(2) . . ?
B10 B9 B4 108.2(3) . . ?
B5 B9 B3 108.8(2) . . ?
B10 B9 B3 108.1(3) . . ?
B4 B9 B3 59.94(19) . . ?
B5 B9 B8 108.4(3) . . ?
B10 B9 B8 59.8(2) . . ?
B4 B9 B8 107.7(2) . . ?
B3 B9 B8 60.0(2) . . ?
B10 B8 B2 108.1(3) . . ?
B10 B8 B3 107.7(3) . . ?
B2 B8 B3 60.04(19) . . ?
B10 B8 B7 60.4(2) . . ?
B2 B8 B7 59.65(19) . . ?
B3 B8 B7 107.6(2) . . ?
B10 B8 B9 59.5(2) . . ?
B2 B8 B9 107.6(2) . . ?
B3 B8 B9 59.8(2) . . ?
B7 B8 B9 107.5(3) . . ?
C27 C28 C24 108.7(5) . . ?
C27 C28 Fe1 71.2(2) . . ?
C24 C28 Fe1 69.9(2) . . ?
C26 C27 C28 108.5(5) . . ?
C26 C27 Fe1 70.3(3) . . ?
C28 C27 Fe1 69.5(2) . . ?
C16 C15 C14 108.7(6) . . ?
C16 C15 Fe2 70.1(3) . . ?
C14 C15 Fe2 70.9(3) . . ?
C24 C25 C26 105.5(4) . . ?
C24 C25 Fe1 68.9(3) . . ?
C26 C25 Fe1 70.3(3) . . ?
C17 C18 C14 109.5(6) . . ?
C17 C18 Fe2 70.5(3) . . ?
C14 C18 Fe2 70.7(3) . . ?
C15 C16 C17 107.3(7) . . ?
C15 C16 Fe2 70.2(3) . . ?
C17 C16 Fe2 69.7(3) . . ?
C18 C17 C16 108.4(7) . . ?
C18 C17 Fe2 70.9(3) . . ?
C16 C17 Fe2 69.7(3) . . ?

loop_
_geom_bond_atom_site_label_1
_geom_bond_atom_site_label_2
_geom_bond_distance
_geom_bond_site_symmetry_2
_geom_bond_publ_flag
Fe1 C25 2.028(4) . ?
Fe1 C24 2.018(4) . ?
Fe1 C28 2.020(4) . ?
Fe1 C26 2.030(4) . ?
Fe1 C20 2.034(3) . ?
Fe1 C23 2.034(3) . ?
Fe1 C21 2.036(3) . ?
Fe1 C19 2.036(3) . ?
Fe1 C22 2.037(3) . ?
Fe1 C27 2.042(4) . ?
Fe2 C17 2.018(5) . ?
Fe2 C16 2.018(5) . ?
Fe2 C15 2.019(4) . ?
Fe2 C11 2.023(3) . ?
Fe2 C18 2.022(4) . ?
Fe2 C12 2.024(3) . ?
Fe2 C10 2.031(3) . ?
Fe2 C9 2.035(2) . ?
Fe2 C13 2.035(3) . ?
Fe2 C14 2.043(4) . ?
S1 C3 1.711(3) . ?
S1 C6 1.722(3) . ?
C6 C5 1.350(4) . ?
C6 C7 1.473(4) . ?
C9 C10 1.408(4) . ?
C9 C13 1.424(4) . ?
C9 C8 1.480(4) . ?
C3 C4 1.350(4) . ?
C3 C2 1.484(4) . ?
C19 C23 1.418(4) . ?
C19 C20 1.432(4) . ?
C19 C1 1.481(4) . ?
C1 B2 1.691(4) . ?
C1 B3 1.699(4) . ?
C1 B4 1.725(4) . ?
C1 B1 1.731(4) . ?
C1 C2 1.737(3) . ?
C10 C11 1.406(4) . ?
C5 C4 1.402(4) . ?
C2 B5 1.703(4) . ?
C2 B1 1.707(4) . ?
C2 B6 1.713(4) . ?
C2 B4 1.715(4) . ?
C8 B15 1.701(4) . ?
C8 B14 1.702(4) . ?
C8 B13 1.729(4) . ?
C8 B16 1.733(4) . ?
C8 C7 1.739(4) . ?
C20 C21 1.413(4) . ?
C23 C22 1.410(4) . ?
C13 C12 1.408(4) . ?
C21 C22 1.392(5) . ?
C7 B12 1.705(4) . ?
C7 B11 1.709(4) . ?
C7 B16 1.720(4) . ?
C7 B13 1.724(4) . ?
C11 C12 1.388(5) . ?
B16 B17 1.762(5) . ?
B16 B15 1.774(5) . ?
B16 B11 1.782(5) . ?
B14 B13 1.772(5) . ?
B14 B19 1.774(5) . ?
B14 B20 1.776(5) . ?
B14 B15 1.780(5) . ?
B1 B7 1.763(5) . ?
B1 B6 1.776(4) . ?
B1 B2 1.779(4) . ?
B6 B7 1.767(5) . ?
B6 B10 1.772(5) . ?
B6 B5 1.783(5) . ?
B4 B3 1.768(5) . ?
B4 B9 1.769(5) . ?
B4 B5 1.772(5) . ?
B13 B19 1.765(4) . ?
B13 B12 1.782(4) . ?
B3 B9 1.771(5) . ?
B3 B2 1.774(5) . ?
B3 B8 1.775(5) . ?
B5 B9 1.756(5) . ?
B5 B10 1.770(5) . ?
B12 B19 1.765(5) . ?
B12 B18 1.769(5) . ?
B12 B11 1.774(5) . ?
B15 B17 1.775(5) . ?
B15 B20 1.783(5) . ?
B2 B7 1.765(5) . ?
B2 B8 1.772(5) . ?
B11 B18 1.761(5) . ?
B11 B17 1.768(5) . ?
B19 B18 1.770(5) . ?
B19 B20 1.772(5) . ?
B18 B20 1.761(6) . ?
B18 B17 1.781(5) . ?
B17 B20 1.784(5) . ?
C26 C27 1.345(7) . ?
C26 C25 1.372(7) . ?
C24 C28 1.380(7) . ?
C24 C25 1.435(8) . ?
B7 B8 1.776(5) . ?
B7 B10 1.780(5) . ?
B10 B9 1.758(6) . ?
B10 B8 1.763(5) . ?
C14 C15 1.388(8) . ?
C14 C18 1.400(8) . ?
B9 B8 1.780(5) . ?
C28 C27 1.366(6) . ?
C15 C16 1.373(9) . ?
C18 C17 1.335(8) . ?
C16 C17 1.399(9) . ?
